data_4036041
loop_
_publ_author_name
'Feskov, Illia O.'
'Chernykh, Anton V.'
'Kuchkovska, Yuliya O.'
'Daniliuc, Constantin G.'
'Kondratov, Ivan S.'
'Grygorenko, Oleksandr O.'

_publ_section_title
;
 3-((Hetera)cyclobutyl)azetidines, &quot;Stretched&quot; Analogues of
 Piperidine, Piperazine, and Morpholine: Advanced Building Blocks for Drug
 Discovery.
;
_journal_issue 3
_journal_name_full 'The Journal of organic chemistry'
_journal_page_first 1363
_journal_page_last 1371
_journal_paper_doi 10.1021/acs.joc.8b02822
_journal_volume 84
_journal_year 2019
_chemical_formula_sum 'C14 H24 N2 O6'
_chemical_formula_weight 316.35
_space_group_crystal_system monoclinic
_space_group_IT_number 14
_space_group_name_Hall '-P 2ybc'
_space_group_name_H-M_alt 'P 1 21/c 1'
_atom_sites_solution_hydrogens mixed
_audit_creation_method 'APEX3 v2016.1-0'
_cell_angle_alpha 90
_cell_angle_beta 106.0220(10)
_cell_angle_gamma 90
_cell_formula_units_Z 2
_cell_length_a 10.2399(3)
_cell_length_b 6.5669(2)
_cell_length_c 11.6218(3)
_cell_measurement_reflns_used 7433
_cell_measurement_temperature 100.(2)
_cell_measurement_theta_max 68.3784
_cell_measurement_theta_min 4.4925
_cell_volume 751.14(4)
_computing_cell_refinement 'SAINT V8.37A (Bruker AXS Inc., 2015)'
_computing_data_collection 'APEX2 v.2014.1.1 (Bruker AXS Inc., 2014)'
_computing_data_reduction 'SAINT V8.37A (Bruker AXS Inc., 2015)'
_computing_molecular_graphics 'XP (Sheldrick, 2014)'
_computing_publication_material 'SHELXL-2014 (Sheldrick, 2014)'
_computing_structure_refinement 'SHELXL-2014/7 (Sheldrick, 2014)'
_computing_structure_solution 'SHELXL-2014 (Sheldrick, 2014)'
_diffrn_ambient_temperature 100.(2)
_diffrn_detector_area_resol_mean 10.4167
_diffrn_measured_fraction_theta_full 0.996
_diffrn_measured_fraction_theta_max 0.996
_diffrn_measurement_device_type 'Bruker D8 Venture PHOTON 100 CMOS'
_diffrn_measurement_method 'omega and phi scans'
_diffrn_radiation_monochromator 'MX mirror'
_diffrn_radiation_type ' Cu K\a'
_diffrn_radiation_wavelength 1.54178
_diffrn_reflns_av_R_equivalents 0.0335
_diffrn_reflns_av_unetI/netI 0.0213
_diffrn_reflns_limit_h_max 12
_diffrn_reflns_limit_h_min -12
_diffrn_reflns_limit_k_max 7
_diffrn_reflns_limit_k_min -7
_diffrn_reflns_limit_l_max 14
_diffrn_reflns_limit_l_min -14
_diffrn_reflns_number 10032
_diffrn_reflns_theta_full 68.42
_diffrn_reflns_theta_max 68.42
_diffrn_reflns_theta_min 4.49
_diffrn_source 'Cu ImS'
_diffrn_source_type 'micro focus tube'
_exptl_absorpt_coefficient_mu 0.917
_exptl_absorpt_correction_T_max 0.93
_exptl_absorpt_correction_T_min 0.80
_exptl_absorpt_correction_type multi-scan
_exptl_absorpt_process_details
;
Bruker AXS (2014). SADABS, Version 2014/2, Bruker AXS Inc., Madison, Wisconsin,
USA.
;
_exptl_crystal_colour colourless
_exptl_crystal_density_diffrn 1.399
_exptl_crystal_density_method 'not measured'
_exptl_crystal_description plate
_exptl_crystal_F_000 340
_exptl_crystal_size_max 0.258
_exptl_crystal_size_mid 0.226
_exptl_crystal_size_min 0.077
_refine_diff_density_max 0.289
_refine_diff_density_min -0.206
_refine_ls_extinction_method none
_refine_ls_goodness_of_fit_ref 1.072
_refine_ls_hydrogen_treatment mixed
_refine_ls_matrix_type full
_refine_ls_number_parameters 108
_refine_ls_number_reflns 1371
_refine_ls_number_restraints 0
_refine_ls_restrained_S_all 1.072
_refine_ls_R_factor_all 0.0352
_refine_ls_R_factor_gt 0.0322
_refine_ls_shift/su_max 0.000
_refine_ls_shift/su_mean 0.000
_refine_ls_structure_factor_coef Fsqd
_refine_ls_weighting_details 'w=1/[\s^2^(Fo^2^)+(0.0346P)^2^+0.4059P] where P=(Fo^2^+2Fc^2^)/3'
_refine_ls_weighting_scheme calc
_refine_ls_wR_factor_gt 0.0802
_refine_ls_wR_factor_ref 0.0828
_reflns_number_gt 1265
_reflns_number_total 1371
_reflns_threshold_expression 'I > 2\s(I)'
_cod_data_source_file jo8b02822_si_001.cif
_cod_data_source_block haf8632
_cod_database_code 4036041

loop_
_space_group_symop_operation_xyz
'x, y, z'
'-x, y+1/2, -z+1/2'
'-x, -y, -z'
'x, -y-1/2, z-1/2'

loop_
_atom_site_type_symbol
_atom_site_label
_atom_site_fract_x
_atom_site_fract_y
_atom_site_fract_z
_atom_site_U_iso_or_equiv
_atom_site_adp_type
_atom_site_calc_flag
_atom_site_refinement_flags_adp
_atom_site_refinement_flags_posn
_atom_site_occupancy
C C1 0.68863(12) 0.44751(19) 0.65882(11) 0.0160(3) Uani d . . 1
H H1A 0.6591 0.4808 0.7309 0.019 Uiso calc U R 1
H H1B 0.6349 0.3329 0.6142 0.019 Uiso calc U R 1
C C2 0.84625(13) 0.58388(19) 0.59616(11) 0.0159(3) Uani d . . 1
H H2A 0.8657 0.5325 0.5225 0.019 Uiso calc U R 1
H H2B 0.9086 0.6966 0.6317 0.019 Uiso calc U R 1
C C3 0.69454(12) 0.63499(19) 0.57942(11) 0.0145(3) Uani d . . 1
H H3 0.6391 0.6141 0.4948 0.017 Uiso calc U R 1
C C4 0.66758(12) 0.84095(19) 0.62725(11) 0.0149(3) Uani d . . 1
H H4 0.6858 0.9562 0.5776 0.018 Uiso calc U R 1
C C5 0.72714(12) 0.8788(2) 0.76243(11) 0.0172(3) Uani d . . 1
H H5A 0.79 0.7703 0.8034 0.021 Uiso calc U R 1
H H5B 0.7698 1.0145 0.7812 0.021 Uiso calc U R 1
C C6 0.52866(13) 0.8606(2) 0.65410(11) 0.0174(3) Uani d . . 1
H H6A 0.4799 0.988 0.623 0.021 Uiso calc U R 1
H H6B 0.4691 0.7409 0.6281 0.021 Uiso calc U R 1
C C7 0.94502(12) 0.06612(18) 0.51772(10) 0.0123(3) Uani d . . 1
N N1 0.83986(10) 0.41863(16) 0.68429(9) 0.0130(2) Uani d . . 1
H H1 0.8713(17) 0.290(3) 0.6636(15) 0.034(5) Uiso d . . 1
H H2 0.8909(16) 0.452(3) 0.7632(15) 0.028(4) Uiso d . . 1
O O1 0.59313(9) 0.86545(15) 0.78244(8) 0.0216(2) Uani d . . 1
O O2 0.96081(9) 0.08526(13) 0.62969(7) 0.0153(2) Uani d . . 1
O O3 0.85230(9) 0.14162(14) 0.43699(8) 0.0202(2) Uani d . . 1

loop_
_atom_site_aniso_label
_atom_site_aniso_U_11
_atom_site_aniso_U_22
_atom_site_aniso_U_33
_atom_site_aniso_U_12
_atom_site_aniso_U_13
_atom_site_aniso_U_23
C1 0.0126(6) 0.0146(6) 0.0210(6) 0.0002(5) 0.0049(5) -0.0007(5)
C2 0.0186(6) 0.0140(6) 0.0171(6) 0.0021(5) 0.0082(5) 0.0025(5)
C3 0.0157(6) 0.0155(6) 0.0119(6) 0.0016(5) 0.0034(5) -0.0011(5)
C4 0.0161(6) 0.0138(6) 0.0150(6) 0.0025(5) 0.0043(5) 0.0010(5)
C5 0.0167(6) 0.0173(7) 0.0174(6) 0.0014(5) 0.0046(5) -0.0031(5)
C6 0.0176(6) 0.0209(7) 0.0133(6) 0.0045(5) 0.0036(5) 0.0004(5)
C7 0.0142(6) 0.0099(6) 0.0134(6) -0.0018(5) 0.0048(5) -0.0008(5)
N1 0.0141(5) 0.0122(5) 0.0129(5) 0.0010(4) 0.0041(4) -0.0005(4)
O1 0.0192(5) 0.0331(6) 0.0133(5) 0.0037(4) 0.0061(4) -0.0005(4)
O2 0.0189(4) 0.0155(5) 0.0122(4) 0.0033(3) 0.0055(3) -0.0009(3)
O3 0.0195(5) 0.0254(5) 0.0149(5) 0.0087(4) 0.0033(4) 0.0008(4)

loop_
_atom_type_symbol
_atom_type_description
_atom_type_scat_dispersion_real
_atom_type_scat_dispersion_imag
_atom_type_scat_source
C C 0.0181 0.0091 'International Tables Vol C Tables 4.2.6.8 and 6.1.1.4'
H H 0.0000 0.0000 'International Tables Vol C Tables 4.2.6.8 and 6.1.1.4'
N N 0.0311 0.0180 'International Tables Vol C Tables 4.2.6.8 and 6.1.1.4'
O O 0.0492 0.0322 'International Tables Vol C Tables 4.2.6.8 and 6.1.1.4'

loop_
_geom_angle_atom_site_label_1
_geom_angle_atom_site_label_2
_geom_angle_atom_site_label_3
_geom_angle_site_symmetry_3
_geom_angle
N1 C1 C3 . 90.57(9)
N1 C1 H1A . 113.5
C3 C1 H1A . 113.5
N1 C1 H1B . 113.5
C3 C1 H1B . 113.5
H1A C1 H1B . 110.8
N1 C2 C3 . 90.65(9)
N1 C2 H2A . 113.5
C3 C2 H2A . 113.5
N1 C2 H2B . 113.5
C3 C2 H2B . 113.5
H2A C2 H2B . 110.8
C4 C3 C2 . 115.17(10)
C4 C3 C1 . 116.70(10)
C2 C3 C1 . 87.46(9)
C4 C3 H3 . 111.8
C2 C3 H3 . 111.8
C1 C3 H3 . 111.8
C3 C4 C5 . 117.18(10)
C3 C4 C6 . 114.83(10)
C5 C4 C6 . 84.71(9)
C3 C4 H4 . 112.5
C5 C4 H4 . 112.5
C6 C4 H4 . 112.5
O1 C5 C4 . 91.60(9)
O1 C5 H5A . 113.4
C4 C5 H5A . 113.4
O1 C5 H5B . 113.4
C4 C5 H5B . 113.4
H5A C5 H5B . 110.7
O1 C6 C4 . 91.51(9)
O1 C6 H6A . 113.4
C4 C6 H6A . 113.4
O1 C6 H6B . 113.4
C4 C6 H6B . 113.4
H6A C6 H6B . 110.7
O3 C7 O2 . 126.11(11)
O3 C7 C7 3_756 118.64(13)
O2 C7 C7 3_756 115.25(12)
C2 N1 C1 . 90.63(9)
C2 N1 H1 . 112.5(10)
C1 N1 H1 . 117.5(10)
C2 N1 H2 . 111.9(11)
C1 N1 H2 . 115.0(10)
H1 N1 H2 . 108.4(14)
C6 O1 C5 . 91.06(9)

loop_
_geom_bond_atom_site_label_1
_geom_bond_atom_site_label_2
_geom_bond_site_symmetry_2
_geom_bond_distance
C1 N1 . 1.5063(15)
C1 C3 . 1.5499(17)
C1 H1A . 0.99
C1 H1B . 0.99
C2 N1 . 1.5059(16)
C2 C3 . 1.5482(16)
C2 H2A . 0.99
C2 H2B . 0.99
C3 C4 . 1.5163(17)
C3 H3 . 1.0
C4 C5 . 1.5404(17)
C4 C6 . 1.5436(17)
C4 H4 . 1.0
C5 O1 . 1.4564(15)
C5 H5A . 0.99
C5 H5B . 0.99
C6 O1 . 1.4553(15)
C6 H6A . 0.99
C6 H6B . 0.99
C7 O3 . 1.2393(15)
C7 O2 . 1.2725(14)
C7 C7 3_756 1.565(2)
N1 H1 . 0.96(2)
N1 H2 . 0.948(17)

loop_
_geom_hbond_atom_site_label_D
_geom_hbond_atom_site_label_H
_geom_hbond_atom_site_label_A
_geom_hbond_site_symmetry_A
_geom_hbond_distance_DH
_geom_hbond_distance_HA
_geom_hbond_distance_DA
_geom_hbond_angle_DHA
C2 H2B O2 1_565 0.99 2.61 3.4809(16) 146.9
C3 H3 O1 4_575 1.0 2.39 3.3184(15) 155.0
N1 H1 O2 . 0.96(2) 1.734(19) 2.6763(14) 167.7(16)
N1 H2 O2 2_756 0.948(17) 1.890(17) 2.7570(13) 150.9(15)

loop_
_geom_torsion_atom_site_label_1
_geom_torsion_atom_site_label_2
_geom_torsion_atom_site_label_3
_geom_torsion_atom_site_label_4
_geom_torsion
N1 C2 C3 C4 112.21(11)
N1 C2 C3 C1 -6.22(9)
N1 C1 C3 C4 -110.80(11)
N1 C1 C3 C2 6.21(9)
C2 C3 C4 C5 -61.14(14)
C1 C3 C4 C5 39.31(15)
C2 C3 C4 C6 -158.24(10)
C1 C3 C4 C6 -57.78(14)
C3 C4 C5 O1 -107.49(11)
C6 C4 C5 O1 7.77(9)
C3 C4 C6 O1 109.78(11)
C5 C4 C6 O1 -7.77(9)
C3 C2 N1 C1 6.39(9)
C3 C1 N1 C2 -6.38(9)
C4 C6 O1 C5 8.19(10)
C4 C5 O1 C6 -8.21(10)
